data_7011427
loop_
_publ_author_name
'Ming-Liang Tong'
'Shao-Liang Zheng'
'Jian-Xin Shi'
'Ye-Xiang Tong'
'Hung Kay Lee'
'Xiao-Ming Chen'

_publ_section_title
;
 Synthesis, crystal structures and properties of six cubane-like
 transition metal complexes of di-2-pyridyl ketone in gem-diol form
;
_journal_issue 8
_journal_name_full 'J. Chem. Soc., Dalton Trans.'
_journal_page_first 1727
_journal_page_last 1734
_journal_paper_doi 10.1039/b111475c
_journal_year 2002
_chemical_formula_sum 'C50 H63.5 Cl N8 Ni4 O27.25'
_chemical_formula_weight 1481.87
_chemical_name_systematic
; 
? 
;
_space_group_IT_number 14
_symmetry_cell_setting monoclinic
_symmetry_space_group_name_Hall '-P 2ybc'
_symmetry_space_group_name_H-M 'P 1 21/c 1'
_atom_sites_solution_hydrogens geom
_atom_sites_solution_primary direct
_atom_sites_solution_secondary difmap
_audit_creation_method SHELXL-97
_cell_angle_alpha 90.00
_cell_angle_beta 100.60(1)
_cell_angle_gamma 90.00
_cell_formula_units_Z 4
_cell_length_a 11.943(3)
_cell_length_b 24.582(8)
_cell_length_c 21.892(9)
_cell_measurement_reflns_used 25
_cell_measurement_temperature 293(2)
_cell_measurement_theta_max 15
_cell_measurement_theta_min 7.5
_cell_volume 6317(4)
_computing_cell_refinement 'SHELXTL-Plus (Sheldrick, 1990)'
_computing_data_collection 'SHELXTL-Plus (Sheldrick, 1990)'
_computing_data_reduction 'SHELXTL-Plus (Sheldrick, 1990)'
_computing_molecular_graphics 'Ortep3 for Windows (Farrugia, 1997)'
_computing_publication_material 'SHELXL-97 (Sheldrick, 1997)'
_computing_structure_refinement 'SHELXL-97 (Sheldrick, 1997)'
_computing_structure_solution 'SHELXTL-Plus (Sheldrick, 1990)'
_diffrn_ambient_temperature 293(2)
_diffrn_measured_fraction_theta_full 0.974
_diffrn_measured_fraction_theta_max 0.974
_diffrn_measurement_device_type 'Siemens R3m'
_diffrn_measurement_method '\w scan'
_diffrn_radiation_monochromator graphite
_diffrn_radiation_source 'fine-focus sealed tube'
_diffrn_radiation_type MoK\a
_diffrn_radiation_wavelength 0.71073
_diffrn_reflns_av_R_equivalents 0.0459
_diffrn_reflns_av_sigmaI/netI 0.0575
_diffrn_reflns_limit_h_max 14
_diffrn_reflns_limit_h_min 0
_diffrn_reflns_limit_k_max 29
_diffrn_reflns_limit_k_min 0
_diffrn_reflns_limit_l_max 25
_diffrn_reflns_limit_l_min -26
_diffrn_reflns_number 11686
_diffrn_reflns_theta_full 25.00
_diffrn_reflns_theta_max 25.00
_diffrn_reflns_theta_min 2.07
_diffrn_standards_decay_% 0
_diffrn_standards_interval_count 120
_diffrn_standards_number 2
_exptl_absorpt_coefficient_mu 1.305
_exptl_absorpt_correction_T_max 0.683
_exptl_absorpt_correction_T_min 0.559
_exptl_absorpt_correction_type SEMI-EMPIRICAL
_exptl_crystal_colour green
_exptl_crystal_density_diffrn 1.558
_exptl_crystal_density_method 'not measured'
_exptl_crystal_description polyhedral
_exptl_crystal_F_000 3062
_exptl_crystal_size_max 0.54
_exptl_crystal_size_mid 0.4
_exptl_crystal_size_min 0.36
_refine_diff_density_max 0.932
_refine_diff_density_min -0.988
_refine_diff_density_rms 0.112
_refine_ls_extinction_coef 0.00021(16)
_refine_ls_extinction_expression Fc^*^=kFc[1+0.001xFc^2^\l^3^/sin(2\q)]^-1/4^
_refine_ls_extinction_method SHELXL
_refine_ls_goodness_of_fit_ref 1.013
_refine_ls_hydrogen_treatment mixed
_refine_ls_matrix_type full
_refine_ls_number_parameters 830
_refine_ls_number_reflns 11116
_refine_ls_number_restraints 118
_refine_ls_restrained_S_all 1.020
_refine_ls_R_factor_all 0.1391
_refine_ls_R_factor_gt 0.0738
_refine_ls_shift/su_max 0.111
_refine_ls_shift/su_mean 0.007
_refine_ls_structure_factor_coef Fsqd
_refine_ls_weighting_details 'w=1/[\s^2^(Fo^2^)+(0.1174P)^2^+8.3065P] where P=(Fo^2^+2Fc^2^)/3'
_refine_ls_weighting_scheme calc
_refine_ls_wR_factor_gt 0.1875
_refine_ls_wR_factor_ref 0.2259
_reflns_number_gt 6402
_reflns_number_total 11116
_reflns_threshold_expression >2sigma(I)
_cod_data_source_file b111475c.txt
_cod_data_source_block complex_6
_cod_depositor_comments
;
The following automatic conversions were performed:

'_refine_ls_weighting_scheme' value 'calc
w=1/[\s^2^(Fo^2^)+(0.1174P)^2^+8.3065P] where P=(Fo^2^+2Fc^2^)/3' was
changed to 'calc'. New tag '_refine_ls_weighting_details' was
created. The value of the new tag was set to
'w=1/[\s^2^(Fo^2^)+(0.1174P)^2^+8.3065P] where P=(Fo^2^+2Fc^2^)/3'.

Automatic conversion script
Id: cif_fix_values 3143 2015-03-26 13:38:13Z robertas 
;
_cod_original_sg_symbol_H-M P21/c
_cod_original_formula_sum 'C50 H63.50 Cl N8 Ni4 O27.25'
_cod_database_code 7011427

loop_
_symmetry_equiv_pos_as_xyz
'x, y, z'
'-x, y+1/2, -z+1/2'
'-x, -y, -z'
'x, -y-1/2, z-1/2'

loop_
_atom_site_label
_atom_site_type_symbol
_atom_site_fract_x
_atom_site_fract_y
_atom_site_fract_z
_atom_site_U_iso_or_equiv
_atom_site_adp_type
_atom_site_occupancy
_atom_site_calc_flag
_atom_site_refinement_flags
_atom_site_disorder_assembly
_atom_site_disorder_group
Ni1 Ni 0.24953(7) 0.27264(3) 0.52263(4) 0.0394(2) Uani 1 d . . .
Ni2 Ni 0.48626(7) 0.23764(3) 0.52578(4) 0.0365(2) Uani 1 d . . .
Ni3 Ni 0.28175(7) 0.15531(3) 0.46858(4) 0.0350(2) Uani 1 d . . .
Ni4 Ni 0.33051(7) 0.25141(3) 0.39168(4) 0.0365(2) Uani 1 d . . .
O1 O 0.2045(3) 0.22880(16) 0.4358(2) 0.0347(10) Uani 1 d . . .
O2 O 0.0320(4) 0.26612(18) 0.3906(2) 0.0504(13) Uani 1 d . . .
H2 H 0.0733 0.2965 0.4206 0.080 Uiso 1 d R . .
O3 O 0.4216(3) 0.18903(16) 0.44487(18) 0.0334(10) Uani 1 d . . .
O4 O 0.5654(4) 0.12703(17) 0.4441(2) 0.0414(11) Uani 1 d . . .
H4 H 0.5864 0.1490 0.4790 0.080 Uiso 1 d R . .
O5 O 0.3794(3) 0.29160(15) 0.47526(19) 0.0342(10) Uani 1 d . . .
O6 O 0.4319(4) 0.37821(17) 0.5124(2) 0.0492(13) Uani 1 d . . .
H6 H 0.3449 0.3817 0.5180 0.080 Uiso 1 d R . .
O7 O 0.3384(3) 0.20342(16) 0.54553(19) 0.0351(10) Uani 1 d . . .
O8 O 0.3808(4) 0.19682(18) 0.6541(2) 0.0461(12) Uani 1 d . . .
H8 H 0.4705 0.1833 0.6533 0.080 Uiso 1 d R . .
O9 O 0.5070(4) 0.28359(18) 0.6024(2) 0.0462(12) Uani 1 d . . .
O10 O 0.3282(4) 0.31224(19) 0.5985(2) 0.0502(13) Uani 1 d . . .
O11 O 0.5995(4) 0.17788(19) 0.5537(2) 0.0477(13) Uani 1 d . . .
O12 O 0.5958(4) 0.1621(2) 0.6521(2) 0.0599(15) Uani 1 d . . .
O13 O 0.1326(4) 0.32796(18) 0.4868(2) 0.0535(14) Uani 1 d . . .
O14 O 0.2160(4) 0.4074(2) 0.5089(3) 0.0778(19) Uani 1 d . . .
N1 N 0.2169(5) 0.2163(2) 0.3205(3) 0.0449(15) Uani 1 d . . .
N2 N 0.1104(4) 0.1388(2) 0.4648(2) 0.0417(14) Uani 1 d . . .
N3 N 0.4718(4) 0.2424(2) 0.3513(3) 0.0415(14) Uani 1 d . . .
N4 N 0.2993(4) 0.1105(2) 0.3921(3) 0.0413(14) Uani 1 d . . .
N5 N 0.2980(5) 0.3293(2) 0.3663(3) 0.0466(15) Uani 1 d . . .
N6 N 0.5967(4) 0.2854(2) 0.4865(3) 0.0421(14) Uani 1 d . . .
N7 N 0.1465(4) 0.2318(2) 0.5728(3) 0.0432(15) Uani 1 d . . .
N8 N 0.3375(5) 0.0985(2) 0.5344(3) 0.0441(15) Uani 1 d . . .
C1 C 0.2341(7) 0.2065(3) 0.2628(4) 0.057(2) Uani 1 d . . .
H1A H 0.3056 0.2176 0.2527 0.080 Uiso 1 d R . .
C2 C 0.1558(7) 0.1830(4) 0.2177(4) 0.070(3) Uani 1 d . . .
H2A H 0.1721 0.1768 0.1769 0.080 Uiso 1 d R . .
C3 C 0.0537(8) 0.1692(4) 0.2327(4) 0.074(3) Uani 1 d . . .
H3A H -0.0031 0.1521 0.2020 0.080 Uiso 1 d R . .
C4 C 0.0334(6) 0.1781(3) 0.2916(4) 0.060(2) Uani 1 d . . .
H4A H -0.0380 0.1681 0.3026 0.080 Uiso 1 d R . .
C5 C 0.1169(6) 0.2027(3) 0.3342(3) 0.0437(18) Uani 1 d . . .
C6 C 0.1003(5) 0.2191(3) 0.3990(3) 0.0421(18) Uani 1 d . . .
C7 C 0.0401(6) 0.1752(3) 0.4294(3) 0.0442(18) Uani 1 d . . .
C8 C -0.0752(6) 0.1721(3) 0.4250(4) 0.056(2) Uani 1 d . . .
H8A H -0.1229 0.1982 0.4000 0.080 Uiso 1 d R . .
C9 C -0.1202(7) 0.1318(4) 0.4549(4) 0.072(3) Uani 1 d . . .
H9A H -0.2011 0.1293 0.4525 0.080 Uiso 1 d R . .
C10 C -0.0515(7) 0.0958(3) 0.4898(4) 0.064(2) Uani 1 d . . .
H10A H -0.0824 0.0668 0.5110 0.080 Uiso 1 d R . .
C11 C 0.0634(6) 0.1001(3) 0.4934(3) 0.051(2) Uani 1 d . . .
H11A H 0.1134 0.0747 0.5183 0.080 Uiso 1 d R . .
C12 C 0.5108(6) 0.2771(3) 0.3126(3) 0.0508(19) Uani 1 d . . .
H12A H 0.4685 0.3099 0.3010 0.080 Uiso 1 d R . .
C13 C 0.6080(6) 0.2670(3) 0.2894(3) 0.058(2) Uani 1 d . . .
H13A H 0.6352 0.2935 0.2634 0.080 Uiso 1 d R . .
C14 C 0.6655(6) 0.2200(3) 0.3043(4) 0.057(2) Uani 1 d . . .
H14A H 0.7318 0.2117 0.2870 0.080 Uiso 1 d R . .
C15 C 0.6258(6) 0.1835(3) 0.3437(3) 0.0496(19) Uani 1 d . . .
H15A H 0.6649 0.1500 0.3556 0.080 Uiso 1 d R . .
C16 C 0.5296(5) 0.1961(3) 0.3659(3) 0.0391(17) Uani 1 d . . .
C17 C 0.4782(5) 0.1581(2) 0.4078(3) 0.0365(16) Uani 1 d . . .
C18 C 0.3960(6) 0.1176(2) 0.3718(3) 0.0388(17) Uani 1 d . . .
C19 C 0.4220(6) 0.0894(3) 0.3214(3) 0.0496(19) Uani 1 d . . .
H19A H 0.4929 0.0953 0.3077 0.080 Uiso 1 d R . .
C20 C 0.3448(7) 0.0529(3) 0.2918(4) 0.062(2) Uani 1 d . . .
H20A H 0.3600 0.0326 0.2568 0.080 Uiso 1 d R . .
C21 C 0.2460(8) 0.0447(3) 0.3141(4) 0.073(3) Uani 1 d . . .
H21A H 0.1900 0.0192 0.2943 0.080 Uiso 1 d R . .
C22 C 0.2250(6) 0.0749(3) 0.3635(4) 0.055(2) Uani 1 d . . .
H22A H 0.1551 0.0702 0.3786 0.080 Uiso 1 d R . .
C23 C 0.2273(7) 0.3477(3) 0.3155(4) 0.061(2) Uani 1 d . . .
H23A H 0.1871 0.3216 0.2870 0.080 Uiso 1 d R . .
C24 C 0.2117(8) 0.4018(3) 0.3024(4) 0.073(3) Uani 1 d . . .
H24A H 0.1578 0.4141 0.2670 0.080 Uiso 1 d R . .
C25 C 0.2739(8) 0.4390(3) 0.3420(5) 0.084(3) Uani 1 d . . .
H25A H 0.2664 0.4773 0.3336 0.080 Uiso 1 d R . .
C26 C 0.3469(7) 0.4207(3) 0.3941(4) 0.062(2) Uani 1 d . . .
H26A H 0.3916 0.4458 0.4221 0.080 Uiso 1 d R . .
C27 C 0.3563(5) 0.3659(3) 0.4053(3) 0.0455(18) Uani 1 d . . .
C28 C 0.4285(6) 0.3408(3) 0.4644(3) 0.0448(18) Uani 1 d . . .
C29 C 0.5525(5) 0.3302(3) 0.4589(3) 0.0421(17) Uani 1 d . . .
C30 C 0.6132(6) 0.3647(3) 0.4309(4) 0.059(2) Uani 1 d . . .
H30A H 0.5781 0.3971 0.4116 0.080 Uiso 1 d R . .
C31 C 0.7240(7) 0.3527(3) 0.4290(4) 0.070(3) Uani 1 d . . .
H31A H 0.7690 0.3766 0.4085 0.080 Uiso 1 d R . .
C32 C 0.7714(6) 0.3059(3) 0.4574(4) 0.064(2) Uani 1 d . . .
H32A H 0.8493 0.2966 0.4570 0.080 Uiso 1 d R . .
C33 C 0.7057(6) 0.2734(3) 0.4849(4) 0.052(2) Uani 1 d . . .
H33A H 0.7375 0.2406 0.5047 0.080 Uiso 1 d R . .
C34 C 0.0412(6) 0.2471(3) 0.5783(4) 0.060(2) Uani 1 d . . .
H34A H 0.0077 0.2785 0.5560 0.080 Uiso 1 d R . .
C35 C -0.0214(7) 0.2185(4) 0.6128(4) 0.067(2) Uani 1 d . . .
H35A H -0.0979 0.2290 0.6151 0.080 Uiso 1 d R . .
C36 C 0.0274(7) 0.1743(4) 0.6460(4) 0.075(3) Uani 1 d . . .
H36A H -0.0143 0.1544 0.6721 0.080 Uiso 1 d R . .
C37 C 0.1348(6) 0.1594(3) 0.6402(3) 0.057(2) Uani 1 d . . .
H37A H 0.1698 0.1281 0.6621 0.080 Uiso 1 d R . .
C38 C 0.1936(5) 0.1889(3) 0.6039(3) 0.0438(18) Uani 1 d . . .
C39 C 0.3155(5) 0.1772(3) 0.5987(3) 0.0409(17) Uani 1 d . . .
C40 C 0.3421(6) 0.1162(3) 0.5926(3) 0.0427(17) Uani 1 d . . .
C41 C 0.3723(7) 0.0826(3) 0.6424(4) 0.061(2) Uani 1 d . . .
H41A H 0.3755 0.0963 0.6838 0.080 Uiso 1 d R . .
C42 C 0.3992(7) 0.0295(3) 0.6333(4) 0.070(3) Uani 1 d . . .
H42A H 0.4188 0.0050 0.6677 0.080 Uiso 1 d R . .
C43 C 0.3942(7) 0.0118(3) 0.5741(5) 0.072(3) Uani 1 d . . .
H43A H 0.4127 -0.0253 0.5664 0.080 Uiso 1 d R . .
C44 C 0.3643(6) 0.0466(3) 0.5262(4) 0.054(2) Uani 1 d . . .
H44A H 0.3616 0.0340 0.4845 0.080 Uiso 1 d R . .
C45 C 0.4335(6) 0.3109(3) 0.6213(3) 0.0463(18) Uani 1 d . . .
C46 C 0.4700(7) 0.3451(3) 0.6770(3) 0.063(2) Uani 1 d . . .
H46A H 0.5507 0.3413 0.6909 0.080 Uiso 1 d R . .
H46B H 0.4520 0.3825 0.6670 0.080 Uiso 1 d R . .
H46C H 0.4310 0.3335 0.7094 0.080 Uiso 1 d R . .
C47 C 0.6274(6) 0.1515(3) 0.6036(4) 0.049(2) Uani 1 d . . .
C48 C 0.7045(8) 0.1047(4) 0.6019(4) 0.087(3) Uani 1 d . . .
H48A H 0.7206 0.0880 0.6422 0.080 Uiso 1 d R . .
H48B H 0.6692 0.0786 0.5718 0.080 Uiso 1 d R . .
H48C H 0.7742 0.1173 0.5909 0.080 Uiso 1 d R . .
C49 C 0.1354(6) 0.3795(3) 0.4850(4) 0.063(2) Uani 1 d . . .
C50 C 0.0313(8) 0.4076(4) 0.4520(6) 0.116(5) Uani 1 d . . .
H50A H 0.0417 0.4463 0.4533 0.080 Uiso 1 d R . .
H50B H 0.0165 0.3955 0.4096 0.080 Uiso 1 d R . .
H50C H -0.0320 0.3982 0.4714 0.080 Uiso 1 d R . .
Cl1 Cl 0.0466(3) 0.49581(13) 0.15688(18) 0.1480(14) Uani 1 d D A 2
O15 O 0.0451(8) 0.5494(2) 0.1817(4) 0.237(3) Uani 1 d DU A 2
O16 O 0.1586(5) 0.4805(4) 0.1558(5) 0.237(3) Uani 1 d DU A 2
O17 O -0.0003(8) 0.4571(3) 0.1963(4) 0.237(3) Uani 1 d DU A 2
O18 O -0.0285(7) 0.4947(4) 0.0979(3) 0.237(3) Uani 1 d DU A 2
O1W O 0.7488(6) 0.2284(4) 0.1652(4) 0.158(4) Uani 1 d U . .
H1WA H 0.7808 0.2593 0.1926 0.150 Uiso 1 d R . .
H1WB H 0.7410 0.2362 0.1226 0.150 Uiso 1 d R . .
O2W O 0.6147(7) 0.4405(3) 0.5748(4) 0.141(3) Uani 1 d U . .
H2WA H 0.5871 0.4597 0.6087 0.150 Uiso 1 d R . .
H2WB H 0.5461 0.4166 0.5695 0.150 Uiso 1 d R . .
O3W O 0.8903(8) 0.3026(4) 0.2688(4) 0.156(4) Uani 1 d U . .
H3WA H 0.9320 0.3356 0.2902 0.150 Uiso 1 d R . .
H3WB H 0.8919 0.2799 0.3057 0.150 Uiso 1 d R . .
O4W O 0.7749(8) 0.4799(3) 0.5047(5) 0.166(4) Uani 1 d U . .
H4WA H 0.7882 0.5161 0.5171 0.150 Uiso 1 d R . .
H4WB H 0.6955 0.4612 0.4983 0.150 Uiso 1 d R . .
O5W O 0.7736(8) 0.1164(5) 0.1612(5) 0.169(4) Uani 1 d U . .
H5WA H 0.7321 0.0888 0.1957 0.150 Uiso 1 d R . .
O6W O 0.6137(10) 0.4086(4) 0.2581(5) 0.185(5) Uani 1 d U . .
H6WA H 0.6964 0.3970 0.2725 0.150 Uiso 1 d R . .
H6WB H 0.6302 0.4258 0.2224 0.150 Uiso 1 d R . .
O7W O 0.6965(13) 0.0653(6) 0.2629(7) 0.126(5) Uani 0.50 d PU . .
H7WA H 0.7135 0.0294 0.2724 0.150 Uiso 0.50 d PR . .
H7WB H 0.7527 0.0967 0.2786 0.150 Uiso 0.50 d PR . .
O8W O 0.8504(12) 0.4132(6) 0.2937(7) 0.121(6) Uani 0.50 d PU . .
H8WA H 0.8944 0.4184 0.2650 0.150 Uiso 0.50 d PR . .
H8WB H 0.8303 0.4438 0.3143 0.150 Uiso 0.50 d PR . .
O9W O 0.5042(14) 0.4989(7) 0.3091(9) 0.178(7) Uani 0.50 d PU . .
H9WA H 0.4541 0.4830 0.2771 0.150 Uiso 0.50 d PR . .
H9WB H 0.5386 0.4683 0.3306 0.150 Uiso 0.50 d PR . .
O10W O 1.0736(12) 0.5746(7) 0.4044(8) 0.136(6) Uani 0.50 d PU . .
H10B H 1.0652 0.6143 0.4164 0.150 Uiso 0.50 d PR . .
H10C H 1.0294 0.5561 0.4290 0.150 Uiso 0.50 d PR . .
O11W O 0.8093(17) 0.5784(9) 0.3692(7) 0.185(8) Uani 0.50 d PU . .
H11B H 0.8459 0.5422 0.3615 0.150 Uiso 0.50 d PR . .
H11C H 0.8436 0.5991 0.3428 0.150 Uiso 0.50 d PR . .
O12W O 0.753(2) 0.4882(8) 0.3747(10) 0.211(11) Uani 0.50 d PU . .
H12B H 0.7618 0.4894 0.4161 0.150 Uiso 0.50 d PR . .
H12C H 0.7836 0.4520 0.3628 0.150 Uiso 0.50 d PR . .
O13W O 0.975(3) 0.5116(16) 0.3199(16) 0.161(14) Uani 0.25 d PU . .
H13B H 0.9984 0.5495 0.3364 0.150 Uiso 0.25 d PR . .
H13C H 0.9964 0.4987 0.2842 0.150 Uiso 0.25 d PR . .

loop_
_atom_site_aniso_label
_atom_site_aniso_U_11
_atom_site_aniso_U_22
_atom_site_aniso_U_33
_atom_site_aniso_U_23
_atom_site_aniso_U_13
_atom_site_aniso_U_12
Ni1 0.0332(4) 0.0357(4) 0.0501(5) -0.0035(4) 0.0095(4) 0.0016(3)
Ni2 0.0306(4) 0.0353(4) 0.0430(5) -0.0014(4) 0.0053(4) -0.0004(3)
Ni3 0.0307(4) 0.0328(4) 0.0417(5) -0.0011(4) 0.0068(3) -0.0019(3)
Ni4 0.0316(4) 0.0340(4) 0.0435(5) 0.0019(4) 0.0062(3) 0.0005(3)
O1 0.023(2) 0.032(2) 0.047(3) -0.0014(19) 0.0017(19) -0.0007(17)
O2 0.035(2) 0.046(3) 0.065(3) 0.004(2) -0.005(2) 0.008(2)
O3 0.031(2) 0.035(2) 0.034(2) -0.0012(18) 0.0071(18) -0.0001(18)
O4 0.039(2) 0.039(2) 0.046(3) 0.000(2) 0.008(2) 0.015(2)
O5 0.031(2) 0.030(2) 0.042(2) 0.0043(19) 0.0060(19) -0.0045(17)
O6 0.043(3) 0.035(2) 0.069(3) -0.009(2) 0.010(2) -0.006(2)
O7 0.030(2) 0.041(2) 0.036(2) -0.0002(19) 0.0097(18) -0.0006(19)
O8 0.047(3) 0.052(3) 0.039(3) 0.001(2) 0.005(2) 0.002(2)
O9 0.043(3) 0.045(3) 0.049(3) -0.011(2) 0.007(2) -0.001(2)
O10 0.041(3) 0.051(3) 0.058(3) -0.013(2) 0.008(2) 0.002(2)
O11 0.047(3) 0.047(3) 0.046(3) 0.001(2) 0.000(2) 0.008(2)
O12 0.058(3) 0.072(3) 0.047(3) 0.004(3) 0.004(3) 0.011(3)
O13 0.047(3) 0.036(2) 0.077(4) 0.000(2) 0.011(3) 0.008(2)
O14 0.047(3) 0.046(3) 0.139(5) -0.018(3) 0.014(3) 0.006(3)
N1 0.044(3) 0.045(3) 0.046(3) -0.001(3) 0.010(3) -0.007(3)
N2 0.040(3) 0.043(3) 0.043(3) -0.002(3) 0.010(3) -0.008(3)
N3 0.032(3) 0.047(3) 0.046(3) 0.006(3) 0.008(2) 0.000(2)
N4 0.034(3) 0.042(3) 0.047(3) -0.005(3) 0.005(3) -0.004(2)
N5 0.038(3) 0.049(3) 0.053(4) 0.006(3) 0.006(3) 0.009(3)
N6 0.026(3) 0.044(3) 0.054(3) 0.001(3) 0.002(3) -0.001(2)
N7 0.034(3) 0.049(3) 0.047(3) -0.002(3) 0.009(3) -0.003(3)
N8 0.041(3) 0.035(3) 0.057(4) 0.006(3) 0.014(3) -0.001(2)
C1 0.050(4) 0.061(5) 0.056(5) -0.006(4) 0.004(4) -0.001(4)
C2 0.069(6) 0.091(6) 0.048(5) -0.009(4) 0.003(4) -0.004(5)
C3 0.069(6) 0.095(7) 0.052(5) -0.004(5) -0.006(4) -0.011(5)
C4 0.038(4) 0.070(5) 0.067(5) -0.003(4) -0.003(4) -0.012(4)
C5 0.040(4) 0.042(4) 0.046(4) 0.007(3) -0.001(3) 0.007(3)
C6 0.026(3) 0.048(4) 0.049(4) -0.003(3) -0.001(3) -0.002(3)
C7 0.038(4) 0.045(4) 0.047(4) -0.009(3) 0.001(3) -0.003(3)
C8 0.030(3) 0.071(5) 0.068(5) 0.004(4) 0.010(3) -0.004(3)
C9 0.038(4) 0.102(7) 0.076(6) 0.005(5) 0.013(4) -0.017(4)
C10 0.054(5) 0.072(5) 0.067(5) 0.003(4) 0.014(4) -0.015(4)
C11 0.047(4) 0.057(4) 0.049(4) 0.004(4) 0.008(3) -0.012(4)
C12 0.051(4) 0.049(4) 0.054(4) 0.016(4) 0.015(4) 0.006(3)
C13 0.065(5) 0.056(5) 0.059(5) 0.019(4) 0.030(4) -0.003(4)
C14 0.046(4) 0.070(5) 0.059(5) 0.006(4) 0.020(4) 0.001(4)
C15 0.043(4) 0.058(4) 0.048(4) -0.004(4) 0.007(3) -0.001(3)
C16 0.037(3) 0.040(4) 0.040(4) -0.001(3) 0.007(3) -0.005(3)
C17 0.036(3) 0.031(3) 0.043(4) 0.003(3) 0.009(3) 0.000(3)
C18 0.043(4) 0.030(3) 0.040(4) 0.002(3) -0.001(3) 0.008(3)
C19 0.053(4) 0.055(4) 0.043(4) -0.004(3) 0.016(3) 0.001(4)
C20 0.069(5) 0.058(5) 0.060(5) -0.024(4) 0.018(4) -0.004(4)
C21 0.068(5) 0.065(5) 0.081(6) -0.025(5) 0.001(5) -0.017(4)
C22 0.050(4) 0.045(4) 0.068(5) -0.017(4) 0.008(4) -0.004(3)
C23 0.064(5) 0.061(5) 0.053(5) 0.004(4) 0.002(4) 0.011(4)
C24 0.082(6) 0.052(5) 0.083(6) 0.033(4) 0.007(5) 0.020(4)
C25 0.086(6) 0.048(5) 0.115(8) 0.034(5) 0.010(6) 0.016(5)
C26 0.069(5) 0.025(3) 0.089(6) 0.006(4) 0.005(5) -0.004(3)
C27 0.032(3) 0.043(4) 0.062(5) 0.014(3) 0.008(3) 0.000(3)
C28 0.041(4) 0.031(3) 0.062(5) -0.002(3) 0.009(3) 0.005(3)
C29 0.029(3) 0.035(3) 0.062(4) -0.001(3) 0.008(3) -0.005(3)
C30 0.044(4) 0.047(4) 0.087(6) 0.014(4) 0.011(4) -0.002(3)
C31 0.047(4) 0.072(5) 0.091(6) 0.018(5) 0.013(4) -0.016(4)
C32 0.036(4) 0.068(5) 0.091(6) -0.001(5) 0.016(4) 0.001(4)
C33 0.035(4) 0.054(4) 0.066(5) 0.000(4) 0.003(4) -0.007(3)
C34 0.042(4) 0.075(5) 0.064(5) -0.002(4) 0.015(4) 0.004(4)
C35 0.052(4) 0.088(6) 0.070(5) -0.002(5) 0.031(4) 0.007(4)
C36 0.055(5) 0.112(7) 0.067(5) -0.002(5) 0.037(4) -0.014(5)
C37 0.047(4) 0.074(5) 0.058(5) 0.001(4) 0.026(4) -0.002(4)
C38 0.038(4) 0.048(4) 0.046(4) -0.005(3) 0.011(3) -0.005(3)
C39 0.038(3) 0.040(4) 0.045(4) 0.007(3) 0.009(3) -0.002(3)
C40 0.046(4) 0.038(4) 0.045(4) -0.002(3) 0.010(3) -0.009(3)
C41 0.071(5) 0.064(5) 0.052(5) 0.013(4) 0.018(4) -0.006(4)
C42 0.079(6) 0.052(5) 0.077(6) 0.022(4) 0.011(5) 0.001(4)
C43 0.076(6) 0.040(4) 0.100(7) 0.006(5) 0.020(5) 0.015(4)
C44 0.063(5) 0.032(4) 0.066(5) 0.004(3) 0.014(4) 0.009(3)
C45 0.060(4) 0.041(4) 0.039(4) -0.005(3) 0.015(3) -0.011(3)
C46 0.059(5) 0.076(5) 0.054(5) -0.017(4) 0.008(4) -0.008(4)
C47 0.039(4) 0.043(4) 0.063(5) 0.003(4) 0.002(4) 0.002(3)
C48 0.089(6) 0.099(7) 0.077(6) 0.032(5) 0.024(5) 0.046(5)
C49 0.044(4) 0.051(5) 0.095(6) -0.008(4) 0.012(4) 0.010(4)
C50 0.059(6) 0.056(5) 0.215(13) 0.030(7) -0.018(7) 0.006(5)
Cl1 0.146(3) 0.116(2) 0.180(3) 0.020(2) 0.025(3) 0.077(2)
O15 0.209(6) 0.194(5) 0.307(7) -0.006(5) 0.047(5) 0.057(5)
O16 0.209(6) 0.194(5) 0.307(7) -0.006(5) 0.047(5) 0.057(5)
O17 0.209(6) 0.194(5) 0.307(7) -0.006(5) 0.047(5) 0.057(5)
O18 0.209(6) 0.194(5) 0.307(7) -0.006(5) 0.047(5) 0.057(5)
O1W 0.089(5) 0.245(10) 0.155(7) 0.103(7) 0.066(5) 0.035(6)
O2W 0.135(7) 0.134(7) 0.139(7) -0.024(6) -0.010(6) -0.050(6)
O3W 0.187(9) 0.136(7) 0.161(8) 0.064(6) 0.071(7) 0.042(6)
O4W 0.163(8) 0.071(5) 0.262(11) -0.029(6) 0.035(8) -0.028(5)
O5W 0.116(7) 0.219(11) 0.172(9) -0.003(8) 0.027(6) -0.007(7)
O6W 0.241(11) 0.136(8) 0.147(8) -0.009(7) -0.043(8) 0.004(8)
O7W 0.183(12) 0.100(9) 0.119(10) 0.041(8) 0.094(9) 0.074(9)
O8W 0.111(11) 0.105(11) 0.126(12) 0.008(9) -0.038(10) 0.022(9)
O9W 0.181(12) 0.111(11) 0.291(17) 0.018(12) 0.175(12) -0.053(10)
O10W 0.094(10) 0.167(14) 0.154(13) 0.081(11) 0.045(9) 0.017(10)
O11W 0.250(18) 0.221(18) 0.115(11) 0.081(11) 0.116(11) 0.092(15)
O12W 0.31(3) 0.135(15) 0.175(18) 0.061(14) 0.009(18) 0.034(17)
O13W 0.13(2) 0.19(3) 0.14(2) 0.08(2) -0.03(2) 0.04(2)

loop_
_atom_type_symbol
_atom_type_description
_atom_type_scat_dispersion_real
_atom_type_scat_dispersion_imag
_atom_type_scat_source
C C 0.0033 0.0016 'International Tables Vol C Tables 4.2.6.8 and 6.1.1.4'
H H 0.0000 0.0000 'International Tables Vol C Tables 4.2.6.8 and 6.1.1.4'
N N 0.0061 0.0033 'International Tables Vol C Tables 4.2.6.8 and 6.1.1.4'
O O 0.0106 0.0060 'International Tables Vol C Tables 4.2.6.8 and 6.1.1.4'
Cl Cl 0.1484 0.1585 'International Tables Vol C Tables 4.2.6.8 and 6.1.1.4'
Ni Ni 0.3393 1.1124 'International Tables Vol C Tables 4.2.6.8 and 6.1.1.4'

loop_
_geom_angle_atom_site_label_1
_geom_angle_atom_site_label_2
_geom_angle_atom_site_label_3
_geom_angle
_geom_angle_site_symmetry_1
_geom_angle_site_symmetry_3
_geom_angle_publ_flag
O13 Ni1 O10 100.46(19) . . ?
O13 Ni1 O7 165.04(18) . . ?
O10 Ni1 O7 93.37(18) . . ?
O13 Ni1 N7 95.6(2) . . ?
O10 Ni1 N7 91.7(2) . . ?
O7 Ni1 N7 78.16(19) . . ?
O13 Ni1 O5 100.59(19) . . ?
O10 Ni1 O5 91.44(18) . . ?
O7 Ni1 O5 84.61(16) . . ?
N7 Ni1 O5 162.63(19) . . ?
O13 Ni1 O1 87.23(18) . . ?
O10 Ni1 O1 166.50(17) . . ?
O7 Ni1 O1 80.37(16) . . ?
N7 Ni1 O1 98.62(19) . . ?
O5 Ni1 O1 76.14(15) . . ?
O13 Ni1 Ni2 143.62(15) . . ?
O10 Ni1 Ni2 79.66(13) . . ?
O7 Ni1 Ni2 44.70(11) . . ?
N7 Ni1 Ni2 120.75(15) . . ?
O5 Ni1 Ni2 43.37(11) . . ?
O1 Ni1 Ni2 87.56(11) . . ?
O9 Ni2 O11 100.63(18) . . ?
O9 Ni2 O5 93.24(18) . . ?
O11 Ni2 O5 164.84(18) . . ?
O9 Ni2 N6 92.2(2) . . ?
O11 Ni2 N6 95.5(2) . . ?
O5 Ni2 N6 77.70(18) . . ?
O9 Ni2 O7 91.88(18) . . ?
O11 Ni2 O7 101.00(18) . . ?
O5 Ni2 O7 84.50(16) . . ?
N6 Ni2 O7 161.93(18) . . ?
O9 Ni2 O3 166.29(17) . . ?
O11 Ni2 O3 87.97(17) . . ?
O5 Ni2 O3 79.62(16) . . ?
N6 Ni2 O3 97.58(19) . . ?
O7 Ni2 O3 75.89(16) . . ?
O9 Ni2 Ni1 79.89(13) . . ?
O11 Ni2 Ni1 143.95(14) . . ?
O5 Ni2 Ni1 44.68(12) . . ?
N6 Ni2 Ni1 120.53(15) . . ?
O7 Ni2 Ni1 43.28(11) . . ?
O3 Ni2 Ni1 86.87(11) . . ?
O3 Ni3 N8 106.67(19) . . ?
O3 Ni3 N4 78.25(19) . . ?
N8 Ni3 N4 98.1(2) . . ?
O3 Ni3 O7 79.17(16) . . ?
N8 Ni3 O7 78.5(2) . . ?
N4 Ni3 O7 155.06(18) . . ?
O3 Ni3 N2 158.21(19) . . ?
N8 Ni3 N2 94.9(2) . . ?
N4 Ni3 N2 96.4(2) . . ?
O7 Ni3 N2 108.48(19) . . ?
O3 Ni3 O1 83.73(16) . . ?
N8 Ni3 O1 154.6(2) . . ?
N4 Ni3 O1 106.83(19) . . ?
O7 Ni3 O1 80.98(16) . . ?
N2 Ni3 O1 77.60(18) . . ?
O1 Ni4 N5 105.8(2) . . ?
O1 Ni4 N3 157.38(19) . . ?
N5 Ni4 N3 96.7(2) . . ?
O1 Ni4 N1 78.5(2) . . ?
N5 Ni4 N1 97.1(2) . . ?
N3 Ni4 N1 96.3(2) . . ?
O1 Ni4 O5 79.70(16) . . ?
N5 Ni4 O5 78.4(2) . . ?
N3 Ni4 O5 108.12(19) . . ?
N1 Ni4 O5 155.5(2) . . ?
O1 Ni4 O3 83.61(16) . . ?
N5 Ni4 O3 154.26(19) . . ?
N3 Ni4 O3 77.16(19) . . ?
N1 Ni4 O3 108.37(19) . . ?
O5 Ni4 O3 79.94(15) . . ?
C6 O1 Ni4 116.3(4) . . ?
C6 O1 Ni3 110.2(4) . . ?
Ni4 O1 Ni3 94.67(16) . . ?
C6 O1 Ni1 130.8(4) . . ?
Ni4 O1 Ni1 101.38(16) . . ?
Ni3 O1 Ni1 96.10(16) . . ?
C17 O3 Ni3 116.4(3) . . ?
C17 O3 Ni4 109.6(3) . . ?
Ni3 O3 Ni4 94.24(16) . . ?
C17 O3 Ni2 130.5(3) . . ?
Ni3 O3 Ni2 101.82(18) . . ?
Ni4 O3 Ni2 96.97(16) . . ?
C28 O5 Ni2 115.0(4) . . ?
C28 O5 Ni4 109.0(4) . . ?
Ni2 O5 Ni4 102.57(18) . . ?
C28 O5 Ni1 131.5(4) . . ?
Ni2 O5 Ni1 91.94(16) . . ?
Ni4 O5 Ni1 102.71(17) . . ?
C39 O7 Ni1 114.8(4) . . ?
C39 O7 Ni3 109.2(4) . . ?
Ni1 O7 Ni3 101.62(17) . . ?
C39 O7 Ni2 131.6(4) . . ?
Ni1 O7 Ni2 92.02(17) . . ?
Ni3 O7 Ni2 103.06(18) . . ?
C45 O9 Ni2 127.0(4) . . ?
C45 O10 Ni1 126.5(4) . . ?
C47 O11 Ni2 133.9(5) . . ?
C49 O13 Ni1 132.1(5) . . ?
C5 N1 C1 118.0(6) . . ?
C5 N1 Ni4 115.5(5) . . ?
C1 N1 Ni4 126.5(5) . . ?
C11 N2 C7 118.1(6) . . ?
C11 N2 Ni3 128.6(5) . . ?
C7 N2 Ni3 113.2(4) . . ?
C16 N3 C12 117.9(6) . . ?
C16 N3 Ni4 114.6(4) . . ?
C12 N3 Ni4 127.5(5) . . ?
C22 N4 C18 118.7(6) . . ?
C22 N4 Ni3 125.7(5) . . ?
C18 N4 Ni3 115.5(4) . . ?
C27 N5 C23 118.2(6) . . ?
C27 N5 Ni4 114.2(4) . . ?
C23 N5 Ni4 127.5(5) . . ?
C29 N6 C33 118.7(6) . . ?
C29 N6 Ni2 115.6(4) . . ?
C33 N6 Ni2 125.6(5) . . ?
C38 N7 C34 119.7(6) . . ?
C38 N7 Ni1 115.1(4) . . ?
C34 N7 Ni1 125.1(5) . . ?
C44 N8 C40 118.1(6) . . ?
C44 N8 Ni3 128.1(5) . . ?
C40 N8 Ni3 113.7(4) . . ?
N1 C1 C2 123.9(8) . . ?
C3 C2 C1 117.2(8) . . ?
C2 C3 C4 120.5(8) . . ?
C3 C4 C5 118.5(8) . . ?
N1 C5 C4 121.8(7) . . ?
N1 C5 C6 114.9(6) . . ?
C4 C5 C6 123.2(7) . . ?
O1 C6 O2 112.0(5) . . ?
O1 C6 C7 108.5(5) . . ?
O2 C6 C7 109.3(5) . . ?
O1 C6 C5 109.5(5) . . ?
O2 C6 C5 105.5(5) . . ?
C7 C6 C5 112.0(5) . . ?
C8 C7 N2 120.7(7) . . ?
C8 C7 C6 124.3(6) . . ?
N2 C7 C6 115.0(6) . . ?
C9 C8 C7 119.6(7) . . ?
C10 C9 C8 120.1(7) . . ?
C9 C10 C11 118.9(8) . . ?
N2 C11 C10 122.6(7) . . ?
N3 C12 C13 122.1(7) . . ?
C14 C13 C12 119.5(7) . . ?
C13 C14 C15 119.0(7) . . ?
C16 C15 C14 118.9(7) . . ?
N3 C16 C15 122.6(6) . . ?
N3 C16 C17 114.9(6) . . ?
C15 C16 C17 122.5(6) . . ?
O3 C17 O4 111.0(5) . . ?
O3 C17 C18 109.2(5) . . ?
O4 C17 C18 106.1(5) . . ?
O3 C17 C16 108.3(5) . . ?
O4 C17 C16 109.6(5) . . ?
C18 C17 C16 112.7(5) . . ?
N4 C18 C19 122.6(6) . . ?
N4 C18 C17 115.7(6) . . ?
C19 C18 C17 121.7(6) . . ?
C20 C19 C18 118.5(7) . . ?
C19 C20 C21 118.5(7) . . ?
C20 C21 C22 119.7(7) . . ?
N4 C22 C21 121.9(8) . . ?
N5 C23 C24 122.8(8) . . ?
C23 C24 C25 118.5(8) . . ?
C24 C25 C26 119.3(7) . . ?
C27 C26 C25 119.2(7) . . ?
N5 C27 C26 121.9(7) . . ?
N5 C27 C28 114.1(6) . . ?
C26 C27 C28 123.9(7) . . ?
O5 C28 O6 113.7(6) . . ?
O5 C28 C29 108.2(5) . . ?
O6 C28 C29 106.1(5) . . ?
O5 C28 C27 107.7(5) . . ?
O6 C28 C27 107.5(5) . . ?
C29 C28 C27 113.7(6) . . ?
N6 C29 C30 122.4(6) . . ?
N6 C29 C28 114.7(6) . . ?
C30 C29 C28 122.8(6) . . ?
C29 C30 C31 119.1(7) . . ?
C30 C31 C32 119.1(8) . . ?
C33 C32 C31 118.4(7) . . ?
C32 C33 N6 122.1(7) . . ?
N7 C34 C35 121.9(8) . . ?
C34 C35 C36 118.8(8) . . ?
C37 C36 C35 118.6(8) . . ?
C38 C37 C36 120.4(8) . . ?
N7 C38 C37 120.5(6) . . ?
N7 C38 C39 116.0(6) . . ?
C37 C38 C39 123.4(6) . . ?
O8 C39 O7 113.4(5) . . ?
O8 C39 C38 105.1(5) . . ?
O7 C39 C38 108.2(5) . . ?
O8 C39 C40 108.6(5) . . ?
O7 C39 C40 107.5(5) . . ?
C38 C39 C40 114.1(5) . . ?
N8 C40 C41 121.4(6) . . ?
N8 C40 C39 115.2(6) . . ?
C41 C40 C39 123.3(6) . . ?
C40 C41 C42 119.8(8) . . ?
C43 C42 C41 118.5(8) . . ?
C44 C43 C42 119.7(7) . . ?
N8 C44 C43 122.5(8) . . ?
O9 C45 O10 126.8(6) . . ?
O9 C45 C46 117.6(7) . . ?
O10 C45 C46 115.6(6) . . ?
O12 C47 O11 124.7(7) . . ?
O12 C47 C48 118.9(7) . . ?
O11 C47 C48 116.4(7) . . ?
O14 C49 O13 124.9(7) . . ?
O14 C49 C50 118.2(7) . . ?
O13 C49 C50 117.0(7) . . ?
O16 Cl1 O15 109.6(5) . . ?
O16 Cl1 O18 115.0(6) . . ?
O15 Cl1 O18 108.1(5) . . ?
O16 Cl1 O17 107.9(5) . . ?
O15 Cl1 O17 110.1(5) . . ?
O18 Cl1 O17 106.0(5) . . ?

loop_
_geom_bond_atom_site_label_1
_geom_bond_atom_site_label_2
_geom_bond_distance
_geom_bond_site_symmetry_2
_geom_bond_publ_flag
Ni1 O13 2.003(5) . ?
Ni1 O10 2.003(5) . ?
Ni1 O7 2.019(4) . ?
Ni1 N7 2.056(6) . ?
Ni1 O5 2.071(4) . ?
Ni1 O1 2.165(4) . ?
Ni1 Ni2 2.9440(13) . ?
Ni2 O9 2.001(5) . ?
Ni2 O11 2.014(5) . ?
Ni2 O5 2.023(4) . ?
Ni2 N6 2.068(5) . ?
Ni2 O7 2.072(4) . ?
Ni2 O3 2.158(4) . ?
Ni3 O3 2.016(4) . ?
Ni3 N8 2.030(5) . ?
Ni3 N4 2.047(5) . ?
Ni3 O7 2.067(4) . ?
Ni3 N2 2.073(5) . ?
Ni3 O1 2.094(4) . ?
Ni4 O1 2.011(4) . ?
Ni4 N5 2.012(6) . ?
Ni4 N3 2.056(5) . ?
Ni4 N1 2.059(5) . ?
Ni4 O5 2.067(4) . ?
Ni4 O3 2.103(4) . ?
O1 C6 1.373(7) . ?
O2 C6 1.407(8) . ?
O3 C17 1.377(7) . ?
O4 C17 1.413(7) . ?
O5 C28 1.383(7) . ?
O6 C28 1.391(8) . ?
O7 C39 1.401(8) . ?
O8 C39 1.401(8) . ?
O9 C45 1.235(8) . ?
O10 C45 1.265(8) . ?
O11 C47 1.262(8) . ?
O12 C47 1.218(9) . ?
O13 C49 1.269(9) . ?
O14 C49 1.218(9) . ?
N1 C5 1.327(9) . ?
N1 C1 1.338(9) . ?
N2 C11 1.320(9) . ?
N2 C7 1.366(8) . ?
N3 C16 1.339(8) . ?
N3 C12 1.345(9) . ?
N4 C22 1.320(8) . ?
N4 C18 1.323(8) . ?
N5 C27 1.344(9) . ?
N5 C23 1.345(9) . ?
N6 C29 1.319(8) . ?
N6 C33 1.342(8) . ?
N7 C38 1.323(8) . ?
N7 C34 1.339(9) . ?
N8 C44 1.334(8) . ?
N8 C40 1.339(9) . ?
C1 C2 1.359(10) . ?
C2 C3 1.364(12) . ?
C3 C4 1.371(12) . ?
C4 C5 1.374(10) . ?
C5 C6 1.522(10) . ?
C6 C7 1.516(10) . ?
C7 C8 1.364(9) . ?
C8 C9 1.351(11) . ?
C9 C10 1.346(11) . ?
C10 C11 1.365(10) . ?
C12 C13 1.373(10) . ?
C13 C14 1.354(10) . ?
C14 C15 1.386(10) . ?
C15 C16 1.363(9) . ?
C16 C17 1.516(9) . ?
C17 C18 1.514(8) . ?
C18 C19 1.386(9) . ?
C19 C20 1.362(10) . ?
C20 C21 1.372(12) . ?
C21 C22 1.372(11) . ?
C23 C24 1.367(11) . ?
C24 C25 1.378(12) . ?
C25 C26 1.378(12) . ?
C26 C27 1.370(9) . ?
C27 C28 1.545(9) . ?
C28 C29 1.530(9) . ?
C29 C30 1.337(10) . ?
C30 C31 1.365(11) . ?
C31 C32 1.380(11) . ?
C32 C33 1.337(11) . ?
C34 C35 1.354(11) . ?
C35 C36 1.374(12) . ?
C36 C37 1.362(11) . ?
C37 C38 1.363(10) . ?
C38 C39 1.508(9) . ?
C39 C40 1.542(9) . ?
C40 C41 1.364(10) . ?
C41 C42 1.367(11) . ?
C42 C43 1.357(12) . ?
C43 C44 1.351(11) . ?
C45 C46 1.480(10) . ?
C47 C48 1.478(11) . ?
C49 C50 1.487(11) . ?
Cl1 O16 1.394(6) . ?
Cl1 O15 1.427(6) . ?
Cl1 O18 1.431(6) . ?
Cl1 O17 1.463(6) . ?
